data_7156789
loop_
_publ_author_name
'Kong, Hongjun'
'Li, Qingrui'
'Yin, Yunnian'
'Huang, Mengmeng'
'Kim, Jung Keun'
'Zhu, Yu'
'Li, Yabo'
'Wu, Yangjie'

_publ_section_title
;
 An efficient light on-off one-pot method for the synthesis of 3-styryl
 coumarins from aryl alkynoates.
;
_journal_issue 18
_journal_name_full 'Organic &amp; biomolecular chemistry'
_journal_page_first 4621
_journal_page_last 4628
_journal_paper_doi 10.1039/c9ob00421a
_journal_volume 17
_journal_year 2019
_chemical_formula_moiety 'C27 H18 O2'
_chemical_formula_sum 'C27 H18 O2'
_chemical_formula_weight 374.41
_space_group_crystal_system triclinic
_space_group_IT_number 2
_space_group_name_Hall '-P 1'
_space_group_name_H-M_alt 'P -1'
_symmetry_space_group_name_Hall '-P 1'
_symmetry_space_group_name_H-M 'P -1'
_atom_sites_solution_hydrogens geom
_atom_sites_solution_primary iterative
_audit_creation_date 2018-08-22
_audit_creation_method
;
Olex2 1.2
(compiled 2018.05.29 svn.r3508 for OlexSys, GUI svn.r5506)
;
_audit_update_record
;
2018-08-23 deposited with the CCDC.    2019-04-16 downloaded from the CCDC.
;
_cell_angle_alpha 78.293(6)
_cell_angle_beta 85.937(5)
_cell_angle_gamma 65.446(6)
_cell_formula_units_Z 2
_cell_length_a 9.4150(6)
_cell_length_b 10.3881(7)
_cell_length_c 11.1903(7)
_cell_measurement_reflns_used 1239
_cell_measurement_temperature 293(2)
_cell_measurement_theta_max 64.1670
_cell_measurement_theta_min 4.7570
_cell_volume 974.66(12)
_computing_cell_refinement
;
CrysAlisPro, Agilent Technologies,
Version 1.171.37.35 (release 13-08-2014 CrysAlis171 .NET)
(compiled Aug 13 2014,18:06:01)
;
_computing_data_collection
;
CrysAlisPro, Agilent Technologies,
Version 1.171.37.35 (release 13-08-2014 CrysAlis171 .NET)
(compiled Aug 13 2014,18:06:01)
;
_computing_data_reduction
;
CrysAlisPro, Agilent Technologies,
Version 1.171.37.35 (release 13-08-2014 CrysAlis171 .NET)
(compiled Aug 13 2014,18:06:01)
;
_computing_molecular_graphics 'Olex2 (Dolomanov et al., 2009)'
_computing_publication_material 'Olex2 (Dolomanov et al., 2009)'
_computing_structure_refinement 'ShelXL (Sheldrick, 2015)'
_computing_structure_solution
;
Superflip (Palatinus & Chapuis, 2007;Palatinus & van der Lee, 2008;
Palatinus et al., 2012)
;
_diffrn_ambient_temperature 293(2)
_diffrn_detector 'CCD plate'
_diffrn_detector_area_resol_mean 16.2312
_diffrn_detector_type Eos
_diffrn_measured_fraction_theta_full 0.998
_diffrn_measured_fraction_theta_max 0.998
_diffrn_measurement_details
;
#__ type_ start__ end____ width___ exp.time_
  1 omega  -49.00   37.00   0.5000    1.0000
omega____ theta____ kappa____ phi______ frames
    -      -33.5000   37.0000   90.0000 172

#__ type_ start__ end____ width___ exp.time_
  2 omega -102.00  -15.00   0.5000    1.0000
omega____ theta____ kappa____ phi______ frames
    -      -33.5000  -57.0000  -60.0000 174

#__ type_ start__ end____ width___ exp.time_
  3 omega   14.00  107.00   0.5000    1.0000
omega____ theta____ kappa____ phi______ frames
    -       36.4734   37.0000  -60.0000 186

#__ type_ start__ end____ width___ exp.time_
  4 omega   -4.00   77.00   0.5000    1.0000
omega____ theta____ kappa____ phi______ frames
    -       36.4734  -99.0000 -120.0000 162

#__ type_ start__ end____ width___ exp.time_
  5 omega   -4.00   77.00   0.5000    1.0000
omega____ theta____ kappa____ phi______ frames
    -       36.4734  -99.0000   60.0000 162

#__ type_ start__ end____ width___ exp.time_
  6 omega   18.00  105.00   0.5000    1.0000
omega____ theta____ kappa____ phi______ frames
    -       36.4734   57.0000   30.0000 174

#__ type_ start__ end____ width___ exp.time_
  7 omega    8.00  106.00   0.5000    1.0000
omega____ theta____ kappa____ phi______ frames
    -       36.4734   77.0000  150.0000 196

#__ type_ start__ end____ width___ exp.time_
  8 omega  -33.00   65.00   0.5000    1.0000
omega____ theta____ kappa____ phi______ frames
    -       36.4734  -77.0000 -180.0000 196

#__ type_ start__ end____ width___ exp.time_
  9 omega   20.00   46.00   0.5000    1.0000
omega____ theta____ kappa____ phi______ frames
    -       36.4734   37.0000  150.0000 52

#__ type_ start__ end____ width___ exp.time_
 10 omega   57.00   93.00   0.5000    1.0000
omega____ theta____ kappa____ phi______ frames
    -       36.4734  178.0000 -120.0000 72

#__ type_ start__ end____ width___ exp.time_
 11 omega   10.00   36.00   0.5000    1.0000
omega____ theta____ kappa____ phi______ frames
    -       36.4734  -99.0000 -180.0000 52

#__ type_ start__ end____ width___ exp.time_
 12 omega   20.00   66.00   0.5000    1.0000
omega____ theta____ kappa____ phi______ frames
    -       36.4734  -99.0000  -30.0000 92

#__ type_ start__ end____ width___ exp.time_
 13 omega   60.00  109.00   0.5000    1.0000
omega____ theta____ kappa____ phi______ frames
    -       36.4734  178.0000 -180.0000 98

#__ type_ start__ end____ width___ exp.time_
 14 omega   42.00   98.00   0.5000    3.5000
omega____ theta____ kappa____ phi______ frames
    -      108.0000  -45.0000  -90.0000 112

#__ type_ start__ end____ width___ exp.time_
 15 omega  144.00  170.00   0.5000    3.5000
omega____ theta____ kappa____ phi______ frames
    -      108.0000  111.0000 -150.0000 52

#__ type_ start__ end____ width___ exp.time_
 16 omega   37.00   85.00   0.5000    3.5000
omega____ theta____ kappa____ phi______ frames
    -      108.0000  -30.0000  120.0000 96

#__ type_ start__ end____ width___ exp.time_
 17 omega   37.00   68.00   0.5000    3.5000
omega____ theta____ kappa____ phi______ frames
    -      108.0000  -30.0000    0.0000 62

#__ type_ start__ end____ width___ exp.time_
 18 omega   69.00  128.00   0.5000    3.5000
omega____ theta____ kappa____ phi______ frames
    -      108.0000  -61.0000 -180.0000 118

#__ type_ start__ end____ width___ exp.time_
 19 omega   37.00  115.00   0.5000    3.5000
omega____ theta____ kappa____ phi______ frames
    -      108.0000 -111.0000  150.0000 156

#__ type_ start__ end____ width___ exp.time_
 20 omega   45.00   83.00   0.5000    3.5000
omega____ theta____ kappa____ phi______ frames
    -      108.0000  -45.0000   90.0000 76

#__ type_ start__ end____ width___ exp.time_
 21 omega  102.00  128.00   0.5000    3.5000
omega____ theta____ kappa____ phi______ frames
    -      108.0000  111.0000 -150.0000 52

#__ type_ start__ end____ width___ exp.time_
 22 omega   78.00  104.00   0.5000    3.5000
omega____ theta____ kappa____ phi______ frames
    -      108.0000 -111.0000   90.0000 52

#__ type_ start__ end____ width___ exp.time_
 23 omega   82.00  115.00   0.5000    3.5000
omega____ theta____ kappa____ phi______ frames
    -      108.0000 -111.0000 -120.0000 66

#__ type_ start__ end____ width___ exp.time_
 24 omega  125.00  153.00   0.5000    3.5000
omega____ theta____ kappa____ phi______ frames
    -      108.0000  -15.0000 -120.0000 56

#__ type_ start__ end____ width___ exp.time_
 25 omega   67.00  117.00   0.5000    3.5000
omega____ theta____ kappa____ phi______ frames
    -      108.0000  -61.0000  120.0000 100

#__ type_ start__ end____ width___ exp.time_
 26 omega   59.00   85.00   0.5000    3.5000
omega____ theta____ kappa____ phi______ frames
    -      108.0000  -30.0000  -60.0000 52

#__ type_ start__ end____ width___ exp.time_
 27 omega  141.00  178.00   0.5000    3.5000
omega____ theta____ kappa____ phi______ frames
    -      108.0000   30.0000  -60.0000 74

#__ type_ start__ end____ width___ exp.time_
 28 omega   42.00   87.00   0.5000    3.5000
omega____ theta____ kappa____ phi______ frames
    -      108.0000  -30.0000   30.0000 90

#__ type_ start__ end____ width___ exp.time_
 29 omega   83.00  135.00   0.5000    3.5000
omega____ theta____ kappa____ phi______ frames
    -      108.0000   30.0000  -60.0000 104

#__ type_ start__ end____ width___ exp.time_
 30 omega   68.00  104.00   0.5000    3.5000
omega____ theta____ kappa____ phi______ frames
    -      108.0000  -94.0000  -60.0000 72

#__ type_ start__ end____ width___ exp.time_
 31 omega   43.00  122.00   0.5000    3.5000
omega____ theta____ kappa____ phi______ frames
    -      108.0000  -15.0000 -120.0000 158

#__ type_ start__ end____ width___ exp.time_
 32 omega   37.00   66.00   0.5000    3.5000
omega____ theta____ kappa____ phi______ frames
    -      108.0000  -30.0000 -180.0000 58

#__ type_ start__ end____ width___ exp.time_
 33 omega   88.00  130.00   0.5000    3.5000
omega____ theta____ kappa____ phi______ frames
    -      108.0000  -77.0000  -60.0000 84
;
_diffrn_measurement_device 'four-circle diffractometer'
_diffrn_measurement_device_type 'Xcalibur, Eos, Gemini'
_diffrn_measurement_method '\w scans'
_diffrn_orient_matrix_UB_11 -0.1543770000
_diffrn_orient_matrix_UB_12 0.1361133000
_diffrn_orient_matrix_UB_13 -0.0216485000
_diffrn_orient_matrix_UB_21 -0.0889986000
_diffrn_orient_matrix_UB_22 -0.0880724000
_diffrn_orient_matrix_UB_23 0.0672038000
_diffrn_orient_matrix_UB_31 0.0248501000
_diffrn_orient_matrix_UB_32 0.0361815000
_diffrn_orient_matrix_UB_33 0.1215986000
_diffrn_radiation_monochromator graphite
_diffrn_radiation_probe x-ray
_diffrn_radiation_type CuK\a
_diffrn_radiation_wavelength 1.54184
_diffrn_reflns_av_R_equivalents 0.0265
_diffrn_reflns_av_unetI/netI 0.0409
_diffrn_reflns_Laue_measured_fraction_full 0.998
_diffrn_reflns_Laue_measured_fraction_max 0.998
_diffrn_reflns_limit_h_max 11
_diffrn_reflns_limit_h_min -10
_diffrn_reflns_limit_k_max 12
_diffrn_reflns_limit_k_min -12
_diffrn_reflns_limit_l_max 13
_diffrn_reflns_limit_l_min -8
_diffrn_reflns_number 6939
_diffrn_reflns_point_group_measured_fraction_full 0.998
_diffrn_reflns_point_group_measured_fraction_max 0.998
_diffrn_reflns_theta_full 67.075
_diffrn_reflns_theta_max 67.075
_diffrn_reflns_theta_min 4.035
_diffrn_source 'Enhance (Cu) X-ray Source'
_exptl_absorpt_coefficient_mu 0.625
_exptl_absorpt_correction_T_max 1.00000
_exptl_absorpt_correction_T_min 0.96923
_exptl_absorpt_correction_type multi-scan
_exptl_absorpt_process_details
;
CrysAlisPro, Agilent Technologies,
Version 1.171.37.35 (release 13-08-2014 CrysAlis171 .NET)
(compiled Aug 13 2014,18:06:01)
Empirical absorption correction using spherical harmonics,
 implemented in SCALE3 ABSPACK scaling algorithm.
;
_exptl_crystal_colour yellow
_exptl_crystal_colour_primary yellow
_exptl_crystal_density_diffrn 1.276
_exptl_crystal_description needle
_exptl_crystal_F_000 392
_exptl_crystal_size_max 0.3
_exptl_crystal_size_mid 0.1
_exptl_crystal_size_min 0.05
_refine_diff_density_max 0.131
_refine_diff_density_min -0.167
_refine_diff_density_rms 0.034
_refine_ls_extinction_method none
_refine_ls_goodness_of_fit_ref 1.018
_refine_ls_hydrogen_treatment constr
_refine_ls_matrix_type full
_refine_ls_number_parameters 262
_refine_ls_number_reflns 3476
_refine_ls_number_restraints 0
_refine_ls_restrained_S_all 1.018
_refine_ls_R_factor_all 0.0927
_refine_ls_R_factor_gt 0.0531
_refine_ls_shift/su_max 0.000
_refine_ls_shift/su_mean 0.000
_refine_ls_structure_factor_coef Fsqd
_refine_ls_weighting_details 'w=1/[\s^2^(Fo^2^)+(0.0754P)^2^] where P=(Fo^2^+2Fc^2^)/3'
_refine_ls_weighting_scheme calc
_refine_ls_wR_factor_gt 0.1390
_refine_ls_wR_factor_ref 0.1704
_reflns_Friedel_coverage 0.000
_reflns_number_gt 2039
_reflns_number_total 3476
_reflns_threshold_expression 'I > 2\s(I)'
_cod_data_source_file c9ob00421a2.cif
_cod_data_source_block 201808345
_cod_depositor_comments 'Adding full bibliography for 7156785--7156790.cif.'
_cod_original_cell_volume 974.65(12)
_cod_database_code 7156789
_shelx_shelxl_version_number 2014/7
_chemical_oxdiff_formula C15H15O3N2
_shelx_space_group_comment
;
The symmetry employed for this shelxl refinement is uniquely defined
by the following loop, which should always be used as a source of
symmetry information in preference to the above space-group names.
They are only intended as comments.
;
_shelx_estimated_absorpt_t_max 0.969
_shelx_estimated_absorpt_t_min 0.835
_reflns_odcompleteness_completeness 99.83
_reflns_odcompleteness_iscentric 1
_reflns_odcompleteness_theta 66.97
_olex2_refinement_description
;
1. Fixed Uiso
 At 1.2 times of:
  All C(H) groups
2.a Aromatic/amide H refined with riding coordinates:
 C3(H3), C4(H4), C6(H6), C7(H7), C8(H8), C9(H9), C10(H10), C13(H13), C14(H14),
 C15(H15), C16(H16), C17(H17), C20(H20), C21(H21), C24(H24), C25(H25), C26(H26),
  C27(H27)
;
_olex2_submission_special_instructions 'No special instructions were received'

loop_
_space_group_symop_operation_xyz
'x, y, z'
'-x, -y, -z'

loop_
_atom_site_label
_atom_site_type_symbol
_atom_site_fract_x
_atom_site_fract_y
_atom_site_fract_z
_atom_site_U_iso_or_equiv
_atom_site_adp_type
_atom_site_occupancy
_atom_site_site_symmetry_order
_atom_site_calc_flag
_atom_site_refinement_flags_posn
C1 C 0.0402(3) 1.0537(3) 0.2186(2) 0.0627(6) Uani 1 1 d .
C2 C 0.0425(3) 0.9168(2) 0.2003(2) 0.0557(6) Uani 1 1 d .
C3 C 0.1467(3) 0.8448(3) 0.1077(2) 0.0629(6) Uani 1 1 d .
H3 H 0.1334 0.7664 0.0908 0.076 Uiso 1 1 calc R
C4 C 0.2565(3) 0.8752(3) 0.0452(2) 0.0659(7) Uani 1 1 d .
H4 H 0.2683 0.9560 0.0575 0.079 Uiso 1 1 calc R
C5 C 0.3613(3) 0.7940(3) -0.0418(2) 0.0639(6) Uani 1 1 d .
C6 C 0.4908(4) 0.8204(3) -0.0830(3) 0.0841(9) Uani 1 1 d .
H6 H 0.5071 0.8928 -0.0570 0.101 Uiso 1 1 calc R
C7 C 0.5960(4) 0.7427(4) -0.1612(3) 0.0957(10) Uani 1 1 d .
H7 H 0.6837 0.7605 -0.1857 0.115 Uiso 1 1 calc R
C8 C 0.5699(4) 0.6397(4) -0.2020(3) 0.1068(12) Uani 1 1 d .
H8 H 0.6401 0.5865 -0.2548 0.128 Uiso 1 1 calc R
C9 C 0.4409(5) 0.6140(4) -0.1659(3) 0.1103(12) Uani 1 1 d .
H9 H 0.4227 0.5453 -0.1963 0.132 Uiso 1 1 calc R
C10 C 0.3377(4) 0.6884(4) -0.0852(3) 0.0858(9) Uani 1 1 d .
H10 H 0.2519 0.6679 -0.0598 0.103 Uiso 1 1 calc R
C11 C -0.0482(3) 0.8577(2) 0.2703(2) 0.0539(6) Uani 1 1 d .
C12 C -0.0554(3) 0.7228(2) 0.2481(2) 0.0559(6) Uani 1 1 d .
C13 C -0.1333(4) 0.7258(3) 0.1478(3) 0.0881(10) Uani 1 1 d .
H13 H -0.1827 0.8126 0.0938 0.106 Uiso 1 1 calc R
C14 C -0.1398(5) 0.6027(4) 0.1255(3) 0.1054(12) Uani 1 1 d .
H14 H -0.1943 0.6073 0.0575 0.126 Uiso 1 1 calc R
C15 C -0.0665(4) 0.4741(3) 0.2029(3) 0.0870(9) Uani 1 1 d .
H15 H -0.0689 0.3905 0.1872 0.104 Uiso 1 1 calc R
C16 C 0.0104(3) 0.4694(3) 0.3037(3) 0.0768(8) Uani 1 1 d .
H16 H 0.0594 0.3823 0.3573 0.092 Uiso 1 1 calc R
C17 C 0.0162(3) 0.5927(3) 0.3268(2) 0.0662(7) Uani 1 1 d .
H17 H 0.0688 0.5880 0.3960 0.079 Uiso 1 1 calc R
C18 C -0.1436(3) 1.0542(2) 0.3817(2) 0.0574(6) Uani 1 1 d .
C19 C -0.1414(3) 0.9247(2) 0.3667(2) 0.0567(6) Uani 1 1 d .
C20 C -0.2318(3) 0.8654(3) 0.4471(2) 0.0666(7) Uani 1 1 d .
H20 H -0.2324 0.7784 0.4386 0.080 Uiso 1 1 calc R
C21 C -0.3170(3) 0.9331(3) 0.5360(2) 0.0722(7) Uani 1 1 d .
H21 H -0.3726 0.8905 0.5891 0.087 Uiso 1 1 calc R
C22 C -0.3229(3) 1.0683(3) 0.5494(2) 0.0678(7) Uani 1 1 d .
C23 C -0.2362(3) 1.1316(3) 0.4703(2) 0.0605(6) Uani 1 1 d .
C24 C -0.2476(3) 1.2692(3) 0.4804(3) 0.0742(8) Uani 1 1 d .
H24 H -0.1903 1.3115 0.4290 0.089 Uiso 1 1 calc R
C25 C -0.3428(4) 1.3398(3) 0.5654(3) 0.0867(9) Uani 1 1 d .
H25 H -0.3510 1.4308 0.5707 0.104 Uiso 1 1 calc R
C26 C -0.4270(4) 1.2778(4) 0.6436(3) 0.0937(11) Uani 1 1 d .
H26 H -0.4909 1.3274 0.7012 0.112 Uiso 1 1 calc R
C27 C -0.4173(3) 1.1445(4) 0.6373(3) 0.0836(9) Uani 1 1 d .
H27 H -0.4735 1.1036 0.6914 0.100 Uiso 1 1 calc R
O1 O -0.0568(2) 1.11518(17) 0.31015(16) 0.0659(5) Uani 1 1 d .
O2 O 0.1091(2) 1.12025(19) 0.16372(18) 0.0830(6) Uani 1 1 d .

loop_
_atom_site_aniso_label
_atom_site_aniso_U_11
_atom_site_aniso_U_22
_atom_site_aniso_U_33
_atom_site_aniso_U_23
_atom_site_aniso_U_13
_atom_site_aniso_U_12
C1 0.0723(16) 0.0494(13) 0.0633(14) -0.0143(11) 0.0005(12) -0.0202(12)
C2 0.0661(15) 0.0453(11) 0.0534(12) -0.0095(10) 0.0009(11) -0.0205(11)
C3 0.0796(17) 0.0535(13) 0.0591(14) -0.0143(11) 0.0060(13) -0.0298(12)
C4 0.0784(17) 0.0570(14) 0.0621(14) -0.0117(12) 0.0042(13) -0.0279(13)
C5 0.0716(16) 0.0635(15) 0.0532(13) -0.0123(11) 0.0045(12) -0.0244(13)
C6 0.100(2) 0.091(2) 0.0765(18) -0.0269(16) 0.0238(17) -0.0515(18)
C7 0.088(2) 0.123(3) 0.081(2) -0.030(2) 0.0247(17) -0.047(2)
C8 0.097(3) 0.134(3) 0.090(2) -0.057(2) 0.027(2) -0.036(2)
C9 0.111(3) 0.131(3) 0.115(3) -0.077(3) 0.029(2) -0.056(2)
C10 0.089(2) 0.100(2) 0.0823(19) -0.0452(17) 0.0189(16) -0.0421(18)
C11 0.0632(14) 0.0444(11) 0.0518(12) -0.0094(10) -0.0017(11) -0.0194(10)
C12 0.0673(15) 0.0473(12) 0.0559(13) -0.0151(10) 0.0088(11) -0.0250(11)
C13 0.136(3) 0.0609(16) 0.0705(17) -0.0007(13) -0.0268(18) -0.0441(18)
C14 0.166(4) 0.082(2) 0.088(2) -0.0166(17) -0.032(2) -0.064(2)
C15 0.114(3) 0.0590(16) 0.101(2) -0.0268(16) 0.004(2) -0.0425(17)
C16 0.0855(19) 0.0482(13) 0.091(2) -0.0058(13) 0.0000(16) -0.0248(13)
C17 0.0735(17) 0.0532(14) 0.0710(16) -0.0110(12) -0.0019(13) -0.0251(12)
C18 0.0596(14) 0.0524(12) 0.0570(13) -0.0124(11) -0.0005(11) -0.0188(11)
C19 0.0623(14) 0.0469(12) 0.0577(13) -0.0118(10) -0.0012(11) -0.0183(11)
C20 0.0709(16) 0.0543(14) 0.0696(15) -0.0135(12) 0.0066(13) -0.0207(12)
C21 0.0722(17) 0.0698(17) 0.0658(15) -0.0136(13) 0.0124(13) -0.0221(14)
C22 0.0643(16) 0.0693(16) 0.0615(14) -0.0227(13) -0.0026(12) -0.0140(13)
C23 0.0602(14) 0.0565(13) 0.0606(14) -0.0206(11) -0.0077(11) -0.0143(11)
C24 0.0746(17) 0.0652(16) 0.0842(18) -0.0344(14) -0.0042(14) -0.0201(13)
C25 0.080(2) 0.081(2) 0.104(2) -0.0528(18) -0.0021(18) -0.0213(16)
C26 0.077(2) 0.101(2) 0.098(2) -0.060(2) 0.0040(17) -0.0132(18)
C27 0.0757(19) 0.099(2) 0.0694(17) -0.0334(16) 0.0087(14) -0.0223(17)
O1 0.0779(12) 0.0528(9) 0.0716(10) -0.0226(8) 0.0090(9) -0.0278(8)
O2 0.1065(15) 0.0590(11) 0.0967(14) -0.0224(10) 0.0275(12) -0.0476(11)

loop_
_atom_type_symbol
_atom_type_description
_atom_type_scat_dispersion_real
_atom_type_scat_dispersion_imag
_atom_type_scat_source
C C 0.0181 0.0091 'International Tables Vol C Tables 4.2.6.8 and 6.1.1.4'
H H 0.0000 0.0000 'International Tables Vol C Tables 4.2.6.8 and 6.1.1.4'
O O 0.0492 0.0322 'International Tables Vol C Tables 4.2.6.8 and 6.1.1.4'

loop_
_geom_angle_atom_site_label_1
_geom_angle_atom_site_label_2
_geom_angle_atom_site_label_3
_geom_angle
O1 C1 C2 116.1(2)
O2 C1 C2 128.2(2)
O2 C1 O1 115.7(2)
C1 C2 C3 118.4(2)
C11 C2 C1 120.1(2)
C11 C2 C3 121.5(2)
C2 C3 H3 115.4
C4 C3 C2 129.3(2)
C4 C3 H3 115.4
C3 C4 H4 116.9
C3 C4 C5 126.3(3)
C5 C4 H4 116.9
C6 C5 C4 120.1(3)
C6 C5 C10 117.5(3)
C10 C5 C4 122.4(3)
C5 C6 H6 119.0
C7 C6 C5 122.0(3)
C7 C6 H6 119.0
C6 C7 H7 120.5
C8 C7 C6 119.1(3)
C8 C7 H7 120.5
C7 C8 H8 119.9
C7 C8 C9 120.3(3)
C9 C8 H8 119.9
C8 C9 H9 119.5
C8 C9 C10 121.0(3)
C10 C9 H9 119.5
C5 C10 H10 120.0
C9 C10 C5 120.1(3)
C9 C10 H10 120.0
C2 C11 C12 121.1(2)
C2 C11 C19 120.7(2)
C19 C11 C12 118.2(2)
C13 C12 C11 120.6(2)
C13 C12 C17 118.1(2)
C17 C12 C11 121.3(2)
C12 C13 H13 119.3
C12 C13 C14 121.3(3)
C14 C13 H13 119.3
C13 C14 H14 119.9
C15 C14 C13 120.1(3)
C15 C14 H14 119.9
C14 C15 H15 120.3
C14 C15 C16 119.3(3)
C16 C15 H15 120.3
C15 C16 H16 119.6
C15 C16 C17 120.7(3)
C17 C16 H16 119.6
C12 C17 C16 120.4(3)
C12 C17 H17 119.8
C16 C17 H17 119.8
C19 C18 C23 122.7(2)
O1 C18 C19 121.1(2)
O1 C18 C23 116.2(2)
C18 C19 C11 118.3(2)
C18 C19 C20 117.9(2)
C20 C19 C11 123.8(2)
C19 C20 H20 119.4
C21 C20 C19 121.2(3)
C21 C20 H20 119.4
C20 C21 H21 119.5
C20 C21 C22 121.0(3)
C22 C21 H21 119.5
C23 C22 C21 119.5(2)
C23 C22 C27 118.5(3)
C27 C22 C21 122.0(3)
C22 C23 C18 117.6(2)
C22 C23 C24 119.4(2)
C24 C23 C18 123.0(3)
C23 C24 H24 120.0
C25 C24 C23 120.0(3)
C25 C24 H24 120.0
C24 C25 H25 119.6
C24 C25 C26 120.9(3)
C26 C25 H25 119.6
C25 C26 H26 119.7
C27 C26 C25 120.6(3)
C27 C26 H26 119.7
C22 C27 H27 119.7
C26 C27 C22 120.6(3)
C26 C27 H27 119.7
C18 O1 C1 123.58(19)

loop_
_geom_bond_atom_site_label_1
_geom_bond_atom_site_label_2
_geom_bond_distance
C1 C2 1.468(3)
C1 O1 1.392(3)
C1 O2 1.192(3)
C2 C3 1.468(3)
C2 C11 1.367(3)
C3 H3 0.9300
C3 C4 1.318(3)
C4 H4 0.9300
C4 C5 1.462(3)
C5 C6 1.385(4)
C5 C10 1.387(4)
C6 H6 0.9300
C6 C7 1.377(4)
C7 H7 0.9300
C7 C8 1.359(5)
C8 H8 0.9300
C8 C9 1.365(5)
C9 H9 0.9300
C9 C10 1.375(4)
C10 H10 0.9300
C11 C12 1.501(3)
C11 C19 1.442(3)
C12 C13 1.372(3)
C12 C17 1.379(3)
C13 H13 0.9300
C13 C14 1.377(4)
C14 H14 0.9300
C14 C15 1.364(4)
C15 H15 0.9300
C15 C16 1.364(4)
C16 H16 0.9300
C16 C17 1.380(3)
C17 H17 0.9300
C18 C19 1.380(3)
C18 C23 1.418(3)
C18 O1 1.358(3)
C19 C20 1.420(3)
C20 H20 0.9300
C20 C21 1.352(3)
C21 H21 0.9300
C21 C22 1.421(4)
C22 C23 1.410(4)
C22 C27 1.411(3)
C23 C24 1.415(4)
C24 H24 0.9300
C24 C25 1.364(4)
C25 H25 0.9300
C25 C26 1.381(4)
C26 H26 0.9300
C26 C27 1.366(4)
C27 H27 0.9300

loop_
_geom_torsion_atom_site_label_1
_geom_torsion_atom_site_label_2
_geom_torsion_atom_site_label_3
_geom_torsion_atom_site_label_4
_geom_torsion
C1 C2 C3 C4 9.0(4)
C1 C2 C11 C12 176.2(2)
C1 C2 C11 C19 -3.0(3)
C2 C1 O1 C18 1.2(3)
C2 C3 C4 C5 176.8(2)
C2 C11 C12 C13 -72.5(3)
C2 C11 C12 C17 107.1(3)
C2 C11 C19 C18 3.7(3)
C2 C11 C19 C20 -176.5(2)
C3 C2 C11 C12 -5.3(4)
C3 C2 C11 C19 175.5(2)
C3 C4 C5 C6 -167.2(3)
C3 C4 C5 C10 12.2(4)
C4 C5 C6 C7 177.4(3)
C4 C5 C10 C9 -179.2(3)
C5 C6 C7 C8 1.9(5)
C6 C5 C10 C9 0.2(5)
C6 C7 C8 C9 0.0(6)
C7 C8 C9 C10 -1.9(6)
C8 C9 C10 C5 1.7(6)
C10 C5 C6 C7 -2.0(5)
C11 C2 C3 C4 -169.5(2)
C11 C12 C13 C14 179.4(3)
C11 C12 C17 C16 -178.9(2)
C11 C19 C20 C21 180.0(2)
C12 C11 C19 C18 -175.5(2)
C12 C11 C19 C20 4.3(3)
C12 C13 C14 C15 -0.8(6)
C13 C12 C17 C16 0.7(4)
C13 C14 C15 C16 1.3(6)
C14 C15 C16 C17 -0.8(5)
C15 C16 C17 C12 -0.2(4)
C17 C12 C13 C14 -0.2(5)
C18 C19 C20 C21 -0.2(4)
C18 C23 C24 C25 177.9(3)
C19 C11 C12 C13 106.7(3)
C19 C11 C12 C17 -73.7(3)
C19 C18 C23 C22 3.1(4)
C19 C18 C23 C24 -175.3(2)
C19 C18 O1 C1 -0.5(3)
C19 C20 C21 C22 2.0(4)
C20 C21 C22 C23 -1.2(4)
C20 C21 C22 C27 176.6(3)
C21 C22 C23 C18 -1.3(4)
C21 C22 C23 C24 177.2(2)
C21 C22 C27 C26 -176.5(3)
C22 C23 C24 C25 -0.5(4)
C23 C18 C19 C11 177.4(2)
C23 C18 C19 C20 -2.4(4)
C23 C18 O1 C1 -179.9(2)
C23 C22 C27 C26 1.4(4)
C23 C24 C25 C26 1.0(5)
C24 C25 C26 C27 -0.3(5)
C25 C26 C27 C22 -1.0(5)
C27 C22 C23 C18 -179.2(2)
C27 C22 C23 C24 -0.7(4)
O1 C1 C2 C3 -178.0(2)
O1 C1 C2 C11 0.6(3)
O1 C18 C19 C11 -2.0(3)
O1 C18 C19 C20 178.2(2)
O1 C18 C23 C22 -177.5(2)
O1 C18 C23 C24 4.1(4)
O2 C1 C2 C3 3.3(4)
O2 C1 C2 C11 -178.1(3)
O2 C1 O1 C18 -179.9(2)
